data_2221334
loop_
_publ_author_name
'Hong, Zhe'

_publ_section_title
;
 Redetermination of
 {2-[3-(dimethylammonio)propyliminomethyl]phenolato}dithiocyanatozinc(II)
;
_journal_coeditor_code ER2062
_journal_issue 4
_journal_name_full 'Acta Crystallographica Section E'
_journal_page_first m419
_journal_paper_doi 10.1107/S1600536809009568
_journal_volume 65
_journal_year 2009
_chemical_formula_iupac '[Zn (N C S)2 (C12 H18 N2 O)]'
_chemical_formula_moiety 'C14 H18 N4 O S2 Zn'
_chemical_formula_sum 'C14 H18 N4 O S2 Zn'
_chemical_formula_weight 387.81
_chemical_name_systematic
;
{2-[3-(dimethylammonio)propyliminomethyl]phenolato}dithiocyanatozinc(II)
;
_space_group_IT_number 14
_symmetry_cell_setting monoclinic
_symmetry_space_group_name_Hall '-P 2yn'
_symmetry_space_group_name_H-M 'P 1 21/n 1'
_atom_sites_solution_hydrogens geom
_atom_sites_solution_primary direct
_atom_sites_solution_secondary difmap
_audit_creation_method SHELXL-97
_cell_angle_alpha 90.00
_cell_angle_beta 101.450(2)
_cell_angle_gamma 90.00
_cell_formula_units_Z 4
_cell_length_a 9.850(2)
_cell_length_b 14.931(3)
_cell_length_c 12.290(3)
_cell_measurement_reflns_used 3352
_cell_measurement_temperature 298(2)
_cell_measurement_theta_max 25.5
_cell_measurement_theta_min 2.3
_cell_volume 1771.5(7)
_computing_cell_refinement 'SAINT (Bruker, 2002)'
_computing_data_collection 'SMART (Bruker, 2002)'
_computing_data_reduction 'SAINT (Bruker, 2002)'
_computing_molecular_graphics 'SHELXTL (Sheldrick, 2008)'
_computing_publication_material 'SHELXTL (Sheldrick, 2008)'
_computing_structure_refinement 'SHELXL97 (Sheldrick, 2008)'
_computing_structure_solution 'SHELXS97 (Sheldrick, 2008)'
_diffrn_ambient_temperature 298(2)
_diffrn_measured_fraction_theta_full 0.999
_diffrn_measured_fraction_theta_max 0.999
_diffrn_measurement_device_type 'Bruker SMART CCD area-detector'
_diffrn_measurement_method \w
_diffrn_radiation_monochromator graphite
_diffrn_radiation_source 'fine-focus sealed tube'
_diffrn_radiation_type MoK\a
_diffrn_radiation_wavelength 0.71073
_diffrn_reflns_av_R_equivalents 0.0256
_diffrn_reflns_av_sigmaI/netI 0.0338
_diffrn_reflns_limit_h_max 12
_diffrn_reflns_limit_h_min -11
_diffrn_reflns_limit_k_max 15
_diffrn_reflns_limit_k_min -19
_diffrn_reflns_limit_l_max 15
_diffrn_reflns_limit_l_min -15
_diffrn_reflns_number 10464
_diffrn_reflns_theta_full 27.50
_diffrn_reflns_theta_max 27.50
_diffrn_reflns_theta_min 2.17
_diffrn_standards_number 0
_exptl_absorpt_coefficient_mu 1.627
_exptl_absorpt_correction_T_max 0.7367
_exptl_absorpt_correction_T_min 0.7059
_exptl_absorpt_correction_type multi-scan
_exptl_absorpt_process_details '(SADABS; Sheldrick, 1996)'
_exptl_crystal_colour colorless
_exptl_crystal_density_diffrn 1.454
_exptl_crystal_density_method 'not measured'
_exptl_crystal_description block
_exptl_crystal_F_000 800
_exptl_crystal_size_max 0.23
_exptl_crystal_size_mid 0.20
_exptl_crystal_size_min 0.20
_refine_diff_density_max 0.589
_refine_diff_density_min -0.490
_refine_ls_extinction_method none
_refine_ls_goodness_of_fit_ref 1.031
_refine_ls_hydrogen_treatment mixed
_refine_ls_matrix_type full
_refine_ls_number_parameters 205
_refine_ls_number_reflns 4067
_refine_ls_number_restraints 1
_refine_ls_restrained_S_all 1.031
_refine_ls_R_factor_all 0.0526
_refine_ls_R_factor_gt 0.0357
_refine_ls_shift/su_max 0.000
_refine_ls_shift/su_mean 0.000
_refine_ls_structure_factor_coef Fsqd
_refine_ls_weighting_details 'calc w=1/[\s^2^(Fo^2^)+(0.039P)^2^+0.5P] where P=(Fo^2^+2Fc^2^)/3'
_refine_ls_weighting_scheme calc
_refine_ls_wR_factor_gt 0.0817
_refine_ls_wR_factor_ref 0.0890
_reflns_number_gt 3048
_reflns_number_total 4067
_reflns_threshold_expression I>2\s(I)
_cod_data_source_file er2062.cif
_cod_data_source_block I
_cod_original_sg_symbol_H-M 'P 21/n'
_cod_database_code 2221334
_cod_database_fobs_code 2221334

loop_
_symmetry_equiv_pos_as_xyz
'x, y, z'
'-x+1/2, y+1/2, -z+1/2'
'-x, -y, -z'
'x-1/2, -y-1/2, z-1/2'

loop_
_atom_site_type_symbol
_atom_site_label
_atom_site_fract_x
_atom_site_fract_y
_atom_site_fract_z
_atom_site_U_iso_or_equiv
_atom_site_adp_type
_atom_site_calc_flag
_atom_site_refinement_flags
_atom_site_occupancy
_atom_site_disorder_assembly
_atom_site_disorder_group
Zn Zn1 0.85499(3) 0.192204(19) 0.33421(2) 0.04580(11) Uani d . 1 . .
S S1 1.05230(8) 0.47887(5) 0.33292(6) 0.0647(2) Uani d . 1 . .
S S2 0.62695(9) 0.21786(8) 0.63228(6) 0.0849(3) Uani d . 1 . .
O O1 0.98390(17) 0.09278(11) 0.33954(13) 0.0506(4) Uani d . 1 . .
N N1 0.72661(19) 0.15862(14) 0.19440(16) 0.0444(4) Uani d . 1 . .
N N2 0.7435(2) 0.38001(14) -0.03594(16) 0.0473(5) Uani d D 1 . .
N N3 0.9446(3) 0.30791(16) 0.3333(2) 0.0607(6) Uani d . 1 . .
N N4 0.7670(3) 0.19029(16) 0.4625(2) 0.0660(6) Uani d . 1 . .
C C1 0.8647(2) 0.02717(16) 0.16587(19) 0.0448(5) Uani d . 1 . .
C C2 0.9731(2) 0.03075(15) 0.26025(19) 0.0431(5) Uani d . 1 . .
C C3 1.0747(3) -0.03634(17) 0.2697(2) 0.0558(7) Uani d . 1 . .
H H3 1.1456 -0.0368 0.3321 0.067 Uiso calc R 1 . .
C C4 1.0736(3) -0.10103(18) 0.1908(3) 0.0637(7) Uani d . 1 . .
H H4 1.1444 -0.1432 0.1997 0.076 Uiso calc R 1 . .
C C5 0.9690(3) -0.1042(2) 0.0987(3) 0.0708(8) Uani d . 1 . .
H H5 0.9685 -0.1479 0.0446 0.085 Uiso calc R 1 . .
C C6 0.8654(3) -0.0416(2) 0.0880(2) 0.0650(8) Uani d . 1 . .
H H6 0.7927 -0.0449 0.0269 0.078 Uiso calc R 1 . .
C C7 0.7495(2) 0.08861(17) 0.14064(19) 0.0483(6) Uani d . 1 . .
H H7 0.6836 0.0757 0.0773 0.058 Uiso calc R 1 . .
C C8 0.6009(3) 0.21127(19) 0.1489(2) 0.0556(7) Uani d . 1 . .
H H8A 0.5460 0.2186 0.2057 0.067 Uiso calc R 1 . .
H H8B 0.5454 0.1791 0.0872 0.067 Uiso calc R 1 . .
C C9 0.6387(3) 0.30309(17) 0.1095(2) 0.0518(6) Uani d . 1 . .
H H9A 0.5547 0.3354 0.0777 0.062 Uiso calc R 1 . .
H H9B 0.6877 0.3372 0.1724 0.062 Uiso calc R 1 . .
C C10 0.7288(3) 0.29423(15) 0.0237(2) 0.0464(6) Uani d . 1 . .
H H10A 0.8200 0.2737 0.0600 0.056 Uiso calc R 1 . .
H H10B 0.6892 0.2491 -0.0302 0.056 Uiso calc R 1 . .
C C11 0.7994(3) 0.45391(19) 0.0407(2) 0.0682(8) Uani d . 1 . .
H H11A 0.8824 0.4343 0.0897 0.102 Uiso calc R 1 . .
H H11B 0.7319 0.4708 0.0836 0.102 Uiso calc R 1 . .
H H11C 0.8199 0.5045 -0.0014 0.102 Uiso calc R 1 . .
C C12 0.8300(3) 0.3647(2) -0.1207(2) 0.0707(8) Uani d . 1 . .
H H12A 0.8385 0.4196 -0.1594 0.106 Uiso calc R 1 . .
H H12B 0.7871 0.3201 -0.1726 0.106 Uiso calc R 1 . .
H H12C 0.9203 0.3445 -0.0847 0.106 Uiso calc R 1 . .
C C13 0.9883(2) 0.37954(18) 0.33335(18) 0.0448(5) Uani d . 1 . .
C C14 0.7095(3) 0.20301(17) 0.5332(2) 0.0497(6) Uani d . 1 . .
H H2 0.6584(14) 0.3946(16) -0.0715(18) 0.052(7) Uiso d D 1 . .

loop_
_atom_site_aniso_label
_atom_site_aniso_U_11
_atom_site_aniso_U_22
_atom_site_aniso_U_33
_atom_site_aniso_U_12
_atom_site_aniso_U_13
_atom_site_aniso_U_23
Zn1 0.04936(18) 0.04294(18) 0.04378(16) 0.00497(12) 0.00605(12) 0.00177(12)
S1 0.0756(5) 0.0494(4) 0.0688(4) -0.0091(3) 0.0139(4) -0.0034(3)
S2 0.0603(5) 0.1489(9) 0.0473(4) 0.0125(5) 0.0153(3) 0.0184(5)
O1 0.0508(9) 0.0474(10) 0.0470(9) 0.0101(8) -0.0062(7) -0.0092(7)
N1 0.0383(10) 0.0463(12) 0.0463(10) -0.0015(9) 0.0030(8) 0.0095(9)
N2 0.0446(12) 0.0429(12) 0.0504(11) 0.0003(9) -0.0003(9) 0.0070(9)
N3 0.0709(15) 0.0498(14) 0.0631(14) -0.0065(12) 0.0173(12) -0.0009(11)
N4 0.0793(17) 0.0650(16) 0.0590(14) 0.0083(12) 0.0263(13) 0.0087(12)
C1 0.0465(13) 0.0402(13) 0.0451(12) -0.0050(10) 0.0026(10) 0.0010(10)
C2 0.0444(13) 0.0360(12) 0.0466(13) -0.0043(10) 0.0035(10) -0.0007(10)
C3 0.0513(15) 0.0421(15) 0.0670(16) 0.0036(11) -0.0050(13) -0.0076(12)
C4 0.0609(17) 0.0443(16) 0.085(2) 0.0042(12) 0.0124(15) -0.0132(14)
C5 0.081(2) 0.0522(18) 0.0759(19) -0.0022(15) 0.0075(17) -0.0234(15)
C6 0.0702(19) 0.0597(18) 0.0571(16) -0.0072(15) -0.0063(14) -0.0140(14)
C7 0.0447(13) 0.0534(16) 0.0425(12) -0.0083(11) -0.0022(10) 0.0070(11)
C8 0.0402(13) 0.0674(18) 0.0574(15) 0.0064(12) 0.0050(11) 0.0153(13)
C9 0.0471(14) 0.0537(16) 0.0516(14) 0.0128(11) 0.0025(11) 0.0081(12)
C10 0.0467(13) 0.0396(14) 0.0503(13) 0.0033(10) 0.0035(11) 0.0054(10)
C11 0.080(2) 0.0461(16) 0.0701(18) -0.0098(14) -0.0063(15) 0.0001(14)
C12 0.0704(19) 0.076(2) 0.0696(18) 0.0019(16) 0.0240(15) 0.0154(16)
C13 0.0457(13) 0.0513(15) 0.0373(11) 0.0069(11) 0.0077(10) 0.0003(11)
C14 0.0475(14) 0.0519(16) 0.0472(13) -0.0006(11) 0.0035(11) 0.0143(12)

loop_
_atom_type_symbol
_atom_type_description
_atom_type_scat_dispersion_real
_atom_type_scat_dispersion_imag
_atom_type_scat_source
C C 0.0033 0.0016 'International Tables Vol C Tables 4.2.6.8 and 6.1.1.4'
H H 0.0000 0.0000 'International Tables Vol C Tables 4.2.6.8 and 6.1.1.4'
N N 0.0061 0.0033 'International Tables Vol C Tables 4.2.6.8 and 6.1.1.4'
O O 0.0106 0.0060 'International Tables Vol C Tables 4.2.6.8 and 6.1.1.4'
S S 0.1246 0.1234 'International Tables Vol C Tables 4.2.6.8 and 6.1.1.4'
Zn Zn 0.2839 1.4301 'International Tables Vol C Tables 4.2.6.8 and 6.1.1.4'

loop_
_geom_angle_atom_site_label_1
_geom_angle_atom_site_label_2
_geom_angle_atom_site_label_3
_geom_angle_site_symmetry_1
_geom_angle_site_symmetry_3
_geom_angle
_geom_angle_publ_flag
N3 Zn1 N4 . . 107.10(10) ?
N3 Zn1 O1 . . 112.62(9) ?
N4 Zn1 O1 . . 110.76(9) ?
N3 Zn1 N1 . . 115.61(9) ?
N4 Zn1 N1 . . 112.86(10) ?
O1 Zn1 N1 . . 97.80(8) ?
C2 O1 Zn1 . . 123.25(14) ?
C7 N1 C8 . . 117.3(2) ?
C7 N1 Zn1 . . 120.38(16) ?
C8 N1 Zn1 . . 122.30(18) ?
C11 N2 C12 . . 111.5(2) ?
C11 N2 C10 . . 112.6(2) ?
C12 N2 C10 . . 109.6(2) ?
C11 N2 H2 . . 108.9(16) ?
C12 N2 H2 . . 107.9(16) ?
C10 N2 H2 . . 106.1(16) ?
C13 N3 Zn1 . . 174.8(2) ?
C14 N4 Zn1 . . 169.0(2) ?
C6 C1 C2 . . 118.8(2) ?
C6 C1 C7 . . 115.3(2) ?
C2 C1 C7 . . 125.8(2) ?
O1 C2 C3 . . 118.9(2) ?
O1 C2 C1 . . 124.3(2) ?
C3 C2 C1 . . 116.8(2) ?
C4 C3 C2 . . 122.7(2) ?
C4 C3 H3 . . 118.6 ?
C2 C3 H3 . . 118.6 ?
C3 C4 C5 . . 120.6(3) ?
C3 C4 H4 . . 119.7 ?
C5 C4 H4 . . 119.7 ?
C6 C5 C4 . . 118.6(3) ?
C6 C5 H5 . . 120.7 ?
C4 C5 H5 . . 120.7 ?
C5 C6 C1 . . 122.5(3) ?
C5 C6 H6 . . 118.7 ?
C1 C6 H6 . . 118.7 ?
N1 C7 C1 . . 128.3(2) ?
N1 C7 H7 . . 115.9 ?
C1 C7 H7 . . 115.9 ?
N1 C8 C9 . . 111.1(2) ?
N1 C8 H8A . . 109.4 ?
C9 C8 H8A . . 109.4 ?
N1 C8 H8B . . 109.4 ?
C9 C8 H8B . . 109.4 ?
H8A C8 H8B . . 108.0 ?
C10 C9 C8 . . 110.9(2) ?
C10 C9 H9A . . 109.5 ?
C8 C9 H9A . . 109.5 ?
C10 C9 H9B . . 109.5 ?
C8 C9 H9B . . 109.5 ?
H9A C9 H9B . . 108.1 ?
N2 C10 C9 . . 113.16(19) ?
N2 C10 H10A . . 108.9 ?
C9 C10 H10A . . 108.9 ?
N2 C10 H10B . . 108.9 ?
C9 C10 H10B . . 108.9 ?
H10A C10 H10B . . 107.8 ?
N2 C11 H11A . . 109.5 ?
N2 C11 H11B . . 109.5 ?
H11A C11 H11B . . 109.5 ?
N2 C11 H11C . . 109.5 ?
H11A C11 H11C . . 109.5 ?
H11B C11 H11C . . 109.5 ?
N2 C12 H12A . . 109.5 ?
N2 C12 H12B . . 109.5 ?
H12A C12 H12B . . 109.5 ?
N2 C12 H12C . . 109.5 ?
H12A C12 H12C . . 109.5 ?
H12B C12 H12C . . 109.5 ?
N3 C13 S1 . . 178.9(2) ?
N4 C14 S2 . . 178.3(3) ?

loop_
_geom_bond_atom_site_label_1
_geom_bond_atom_site_label_2
_geom_bond_site_symmetry_2
_geom_bond_distance
_geom_bond_publ_flag
Zn1 O1 . 1.946(2) ?
Zn1 N1 . 1.985(2) ?
Zn1 N3 . 1.941(2) ?
Zn1 N4 . 1.945(2) ?
S1 C13 . 1.612(3) ?
S2 C14 . 1.608(3) ?
O1 C2 . 1.333(3) ?
N1 C7 . 1.280(3) ?
N1 C8 . 1.479(3) ?
N2 C11 . 1.484(3) ?
N2 C12 . 1.489(3) ?
N2 C10 . 1.497(3) ?
N2 H2 . 0.891(10) ?
N3 C13 . 1.153(3) ?
N4 C14 . 1.142(3) ?
C1 C6 . 1.405(3) ?
C1 C2 . 1.413(3) ?
C1 C7 . 1.444(3) ?
C2 C3 . 1.404(3) ?
C3 C4 . 1.367(4) ?
C3 H3 . 0.9300 ?
C4 C5 . 1.372(4) ?
C4 H4 . 0.9300 ?
C5 C6 . 1.371(4) ?
C5 H5 . 0.9300 ?
C6 H6 . 0.9300 ?
C7 H7 . 0.9300 ?
C8 C9 . 1.524(4) ?
C8 H8A . 0.9700 ?
C8 H8B . 0.9700 ?
C9 C10 . 1.513(4) ?
C9 H9A . 0.9700 ?
C9 H9B . 0.9700 ?
C10 H10A . 0.9700 ?
C10 H10B . 0.9700 ?
C11 H11A . 0.9600 ?
C11 H11B . 0.9600 ?
C11 H11C . 0.9600 ?
C12 H12A . 0.9600 ?
C12 H12B . 0.9600 ?
C12 H12C . 0.9600 ?

loop_
_geom_hbond_atom_site_label_D
_geom_hbond_atom_site_label_H
_geom_hbond_atom_site_label_A
_geom_hbond_site_symmetry_A
_geom_hbond_distance_DH
_geom_hbond_distance_HA
_geom_hbond_distance_DA
_geom_hbond_angle_DHA
N2 H2 O1 4_565 0.891(10) 1.855(11) 2.737(2) 170(2)
